data_1544548
loop_
_publ_author_name
'Komatsu, K.'
'Sano-Furukawa, A.'
'Kagi, H.'

_publ_section_title
;
 Effects of Mg and Si ions on the symmetry of delta-AlOOH
;
_journal_name_full 'Physics and Chemistry of Minerals'
_journal_page_first 727
_journal_page_last 733
_journal_volume 38
_journal_year 2011
_chemical_formula_sum 'Al0.84 H Mg0.07 O2 Si0.07'
_chemical_name_common 'AlOOH delta phase'
_chemical_name_mineral delta-(Al,Mg,Si)OOH
_space_group_IT_number 58
_space_group_name_H-M_alt 'P n n m'
_symmetry_space_group_name_Hall '-P 2 2n'
_symmetry_space_group_name_H-M 'P n n m'
_cell_angle_alpha 90
_cell_angle_beta 90
_cell_angle_gamma 90
_cell_formula_units_Z 2
_cell_length_a 4.70456(5)
_cell_length_b 4.21232(4)
_cell_length_c 2.83681(3)
_cell_volume 56.2174(10)
_cod_data_source_file AlOOH-delta-Pnnm-Komatsu2011.cif
_cod_data_source_block delta-(Al,Mg,Si)OOH
_cod_original_formula_sum 'Al0.84 Si0.07 Mg0.07 O2 H'
_cod_database_code 1544548

loop_
_space_group_symop_operation_xyz
'x, y, z'
'-x, -y, -z'
'-x, -y, z'
'x, y, -z'
'-x+1/2, y+1/2, -z+1/2'
'x+1/2, -y+1/2, z+1/2'
'x+1/2, -y+1/2, -z+1/2'
'-x+1/2, y+1/2, z+1/2'

loop_
_atom_site_label
_atom_site_occupancy
_atom_site_fract_x
_atom_site_fract_y
_atom_site_fract_z
_atom_site_adp_type
_atom_site_U_iso_or_equiv
_atom_site_type_symbol
M 0.8400 0.000000 0.000000 0.000000 Uiso 0.006000 Al
M 0.0700 0.000000 0.000000 0.000000 Uiso 0.006000 Mg
M 0.0700 0.000000 0.000000 0.000000 Uiso 0.006000 Si
O 1.0 0.34913(16) 0.2470(4) 0.000000 Uiso 0.006190 O
H 0.5000 0.4835(11) 0.0401(9) 0.000000 Uiso 0.017600 H
